data_4083749
loop_
_publ_author_name
'Podiyanachari, Santhosh Kumar'
'Bender, Georg'
'Daniliuc, Constantin G.'
'Kehr, Gerald'
'Erker, Gerhard'

_publ_section_title
;
 Catalytic Formation of Five-Membered Zirconacycloallenoids and Their
 Reaction with Carbon Dioxide
;
_journal_name_full Organometallics
_journal_page_first 140626102055005
_journal_paper_doi 10.1021/om500399w
_journal_year 2014
_chemical_formula_sum 'C20 H24 O2 Zr'
_chemical_formula_weight 387.61
_chemical_name_systematic
; 
 ? 
;
_space_group_IT_number 14
_symmetry_cell_setting monoclinic
_symmetry_space_group_name_Hall '-P 2yn'
_symmetry_space_group_name_H-M 'P 1 21/n 1'
_atom_sites_solution_hydrogens geom
_atom_sites_solution_primary direct
_atom_sites_solution_secondary difmap
_audit_creation_method SHELXL-97
_cell_angle_alpha 90.00
_cell_angle_beta 92.792(2)
_cell_angle_gamma 90.00
_cell_formula_units_Z 4
_cell_length_a 8.5167(2)
_cell_length_b 9.1715(2)
_cell_length_c 26.6454(6)
_cell_measurement_reflns_used 4340
_cell_measurement_temperature 223(2)
_cell_measurement_theta_max 28.28
_cell_measurement_theta_min 4.08
_cell_volume 2078.83(8)
_computing_cell_refinement 'Collect (Nonius B.V., 1998)'
_computing_data_collection 'Collect (Nonius B.V., 1998)'
_computing_data_reduction 'Denzo-SMN (Otwinowski & Minor, 1997)'
_computing_molecular_graphics 'XP (BrukerAXS, 2000)'
_computing_publication_material 'SHELXL-97 (Sheldrick, 1997)'
_computing_structure_refinement 'SHELXL-97 (Sheldrick, 1997)'
_computing_structure_solution 'SHELXS-97 (Sheldrick, 1990)'
_diffrn_ambient_temperature 223(2)
_diffrn_measured_fraction_theta_full 0.928
_diffrn_measured_fraction_theta_max 0.928
_diffrn_measurement_device_type 'Nonius KappaCCD APEXII'
_diffrn_measurement_method '\w and \f scans'
_diffrn_radiation_monochromator 'Montel mirror'
_diffrn_radiation_source 'rotating anode Nonius FR591'
_diffrn_radiation_type MoK\a
_diffrn_radiation_wavelength 0.71073
_diffrn_reflns_av_R_equivalents 0.048
_diffrn_reflns_av_sigmaI/netI 0.0365
_diffrn_reflns_limit_h_max 10
_diffrn_reflns_limit_h_min -10
_diffrn_reflns_limit_k_max 10
_diffrn_reflns_limit_k_min -10
_diffrn_reflns_limit_l_max 31
_diffrn_reflns_limit_l_min -31
_diffrn_reflns_number 12727
_diffrn_reflns_theta_full 25.00
_diffrn_reflns_theta_max 25.00
_diffrn_reflns_theta_min 4.40
_exptl_absorpt_coefficient_mu 0.535
_exptl_absorpt_correction_T_max 0.9485
_exptl_absorpt_correction_T_min 0.8869
_exptl_absorpt_correction_type multi-scan
_exptl_absorpt_process_details 'Denzo (Otwinowski, Borek, Majewski & Minor, 2003)'
_exptl_crystal_colour yellow
_exptl_crystal_density_diffrn 1.238
_exptl_crystal_density_method 'not measured'
_exptl_crystal_description prism
_exptl_crystal_F_000 800
_exptl_crystal_size_max 0.23
_exptl_crystal_size_mid 0.13
_exptl_crystal_size_min 0.10
_refine_diff_density_max 0.779
_refine_diff_density_min -0.434
_refine_diff_density_rms 0.083
_refine_ls_extinction_method none
_refine_ls_goodness_of_fit_ref 1.101
_refine_ls_hydrogen_treatment constr
_refine_ls_matrix_type full
_refine_ls_number_parameters 290
_refine_ls_number_reflns 3388
_refine_ls_number_restraints 229
_refine_ls_restrained_S_all 1.217
_refine_ls_R_factor_all 0.0681
_refine_ls_R_factor_gt 0.0629
_refine_ls_shift/su_max 0.000
_refine_ls_shift/su_mean 0.000
_refine_ls_structure_factor_coef Fsqd
_refine_ls_weighting_details 'calc w=1/[\s^2^(Fo^2^)+(0.0790P)^2^+4.3408P] where P=(Fo^2^+2Fc^2^)/3'
_refine_ls_weighting_scheme calc
_refine_ls_wR_factor_gt 0.1648
_refine_ls_wR_factor_ref 0.1684
_reflns_number_gt 3056
_reflns_number_total 3388
_reflns_threshold_expression >2sigma(I)
_cod_data_source_file om500399w_si_002.cif
_cod_data_source_block erk6729
_cod_original_sg_symbol_H-M P21/n
_cod_database_code 4083749

loop_
_symmetry_equiv_pos_as_xyz
'x, y, z'
'-x+1/2, y+1/2, -z+1/2'
'-x, -y, -z'
'x-1/2, -y-1/2, z-1/2'

loop_
_atom_site_label
_atom_site_type_symbol
_atom_site_fract_x
_atom_site_fract_y
_atom_site_fract_z
_atom_site_U_iso_or_equiv
_atom_site_adp_type
_atom_site_occupancy
_atom_site_symmetry_multiplicity
_atom_site_calc_flag
_atom_site_refinement_flags
_atom_site_disorder_assembly
_atom_site_disorder_group
Zr1 Zr 0.04853(5) 0.93637(6) 0.174353(17) 0.0440(3) Uani 1 1 d . A .
O1 O 0.0856(5) 0.7092(4) 0.19213(17) 0.0681(12) Uani 1 1 d . . .
C11 C 0.2432(11) 1.1226(11) 0.1492(4) 0.100(3) Uani 1 1 d U . .
H11 H 0.2129 1.2203 0.1531 0.119 Uiso 1 1 calc R A .
C12 C 0.2219(8) 1.0408(10) 0.1082(3) 0.0752(19) Uani 1 1 d U A .
H12 H 0.1765 1.0756 0.0777 0.090 Uiso 1 1 calc R . .
C13 C 0.2710(10) 0.9064(12) 0.1150(4) 0.096(3) Uani 1 1 d U . .
H13 H 0.2625 0.8308 0.0911 0.115 Uiso 1 1 calc R A .
C14 C 0.3364(10) 0.8954(14) 0.1626(5) 0.113(3) Uani 1 1 d U A .
H14 H 0.3830 0.8114 0.1770 0.135 Uiso 1 1 calc R . .
C15 C 0.3223(11) 1.0310(17) 0.1863(4) 0.116(3) Uani 1 1 d U A .
H15 H 0.3569 1.0564 0.2192 0.139 Uiso 1 1 calc R . .
C16 C -0.0662(13) 1.1329(10) 0.2254(4) 0.093(2) Uani 1 1 d U . .
H16 H -0.0724 1.2257 0.2104 0.111 Uiso 1 1 calc R A .
C17 C -0.1787(9) 1.0349(13) 0.2213(3) 0.091(3) Uani 1 1 d U A .
H17 H -0.2771 1.0453 0.2041 0.110 Uiso 1 1 calc R . .
C18 C -0.1210(17) 0.9083(11) 0.2485(4) 0.122(4) Uani 1 1 d U . .
H18 H -0.1707 0.8181 0.2530 0.147 Uiso 1 1 calc R A .
C19 C 0.0314(15) 0.9552(15) 0.2668(3) 0.115(3) Uani 1 1 d U A .
H19 H 0.1049 0.9001 0.2862 0.139 Uiso 1 1 calc R . .
C20 C 0.0489(14) 1.0891(14) 0.2513(4) 0.116(3) Uani 1 1 d U A .
H20 H 0.1388 1.1458 0.2590 0.139 Uiso 1 1 calc R . .
C1 C -0.1305(6) 1.0005(6) 0.11005(19) 0.0456(11) Uani 1 1 d U . .
C2 C -0.1418(6) 0.8618(6) 0.10726(19) 0.0513(12) Uani 1 1 d DU A .
C3 C -0.1553(14) 0.7197(12) 0.1242(5) 0.046(3) Uani 0.433(11) 1 d PDU A 1
C4 C -0.0266(15) 0.6207(14) 0.1128(5) 0.055(4) Uani 0.433(11) 1 d PDU A 1
H4A H 0.0385 0.6651 0.0876 0.066 Uiso 0.433(11) 1 calc PR A 1
H4B H -0.0697 0.5292 0.0990 0.066 Uiso 0.433(11) 1 calc PR A 1
C5 C 0.0714(19) 0.5901(16) 0.1595(6) 0.062(4) Uani 0.433(11) 1 d PDU A 1
O2 O 0.1191(19) 0.4770(11) 0.1727(5) 0.073(4) Uani 0.433(11) 1 d PD A 1
C10 C -0.2840(18) 0.6620(19) 0.1535(6) 0.074(4) Uani 0.433(11) 1 d PDU A 1
H10A H -0.3687 0.7327 0.1537 0.111 Uiso 0.433(11) 1 calc PR A 1
H10B H -0.2451 0.6434 0.1878 0.111 Uiso 0.433(11) 1 calc PR A 1
H10C H -0.3228 0.5718 0.1385 0.111 Uiso 0.433(11) 1 calc PR A 1
C3A C -0.0946(14) 0.7146(10) 0.1073(4) 0.052(3) Uani 0.567(11) 1 d PDU A 2
C4A C -0.1422(12) 0.6181(11) 0.1483(4) 0.058(3) Uani 0.567(11) 1 d PDU A 2
H4C H -0.1834 0.5263 0.1342 0.069 Uiso 0.567(11) 1 calc PR A 2
H4D H -0.2257 0.6648 0.1665 0.069 Uiso 0.567(11) 1 calc PR A 2
C5A C -0.0041(14) 0.5876(11) 0.1836(4) 0.054(3) Uani 0.567(11) 1 d PDU A 2
O2A O 0.0350(14) 0.4719(9) 0.1988(4) 0.073(3) Uani 0.567(11) 1 d PD A 2
C10A C 0.0009(15) 0.6421(13) 0.0696(5) 0.073(3) Uani 0.567(11) 1 d PDU A 2
H10D H 0.0413 0.7148 0.0472 0.110 Uiso 0.567(11) 1 calc PR A 2
H10E H -0.0639 0.5730 0.0504 0.110 Uiso 0.567(11) 1 calc PR A 2
H10F H 0.0879 0.5911 0.0866 0.110 Uiso 0.567(11) 1 calc PR A 2
C6 C -0.2209(7) 1.1153(6) 0.0796(2) 0.0576(13) Uani 1 1 d DU A .
C7 C -0.1107(17) 1.2138(18) 0.0528(7) 0.107(5) Uani 0.63(2) 1 d PDU A 1
H7A H -0.1703 1.2920 0.0364 0.161 Uiso 0.63(2) 1 calc PR A 1
H7B H -0.0571 1.1580 0.0279 0.161 Uiso 0.63(2) 1 calc PR A 1
H7C H -0.0339 1.2548 0.0769 0.161 Uiso 0.63(2) 1 calc PR A 1
C8 C -0.3363(18) 1.0469(14) 0.0427(5) 0.087(5) Uani 0.63(2) 1 d PDU A 1
H8A H -0.3882 1.1224 0.0225 0.131 Uiso 0.63(2) 1 calc PR A 1
H8B H -0.4141 0.9930 0.0605 0.131 Uiso 0.63(2) 1 calc PR A 1
H8C H -0.2816 0.9811 0.0210 0.131 Uiso 0.63(2) 1 calc PR A 1
C9 C -0.3162(17) 1.2115(16) 0.1149(5) 0.094(5) Uani 0.63(2) 1 d PDU A 1
H9A H -0.2446 1.2686 0.1364 0.141 Uiso 0.63(2) 1 calc PR A 1
H9B H -0.3797 1.1498 0.1354 0.141 Uiso 0.63(2) 1 calc PR A 1
H9C H -0.3840 1.2764 0.0949 0.141 Uiso 0.63(2) 1 calc PR A 1
C7A C -0.129(3) 1.255(2) 0.0801(10) 0.084(7) Uani 0.37(2) 1 d PDU A 2
H7D H -0.1853 1.3270 0.0595 0.126 Uiso 0.37(2) 1 calc PR A 2
H7E H -0.0268 1.2374 0.0667 0.126 Uiso 0.37(2) 1 calc PR A 2
H7F H -0.1153 1.2906 0.1143 0.126 Uiso 0.37(2) 1 calc PR A 2
C8A C -0.236(4) 1.064(2) 0.0255(6) 0.084(7) Uani 0.37(2) 1 d PDU A 2
H8D H -0.2612 1.1462 0.0037 0.126 Uiso 0.37(2) 1 calc PR A 2
H8E H -0.3183 0.9914 0.0218 0.126 Uiso 0.37(2) 1 calc PR A 2
H8F H -0.1368 1.0214 0.0162 0.126 Uiso 0.37(2) 1 calc PR A 2
C9A C -0.381(3) 1.120(5) 0.0999(14) 0.137(12) Uani 0.37(2) 1 d PDU A 2
H9D H -0.4152 1.2206 0.1025 0.206 Uiso 0.37(2) 1 calc PR A 2
H9E H -0.3787 1.0751 0.1329 0.206 Uiso 0.37(2) 1 calc PR A 2
H9F H -0.4545 1.0675 0.0775 0.206 Uiso 0.37(2) 1 calc PR A 2

loop_
_atom_site_aniso_label
_atom_site_aniso_U_11
_atom_site_aniso_U_22
_atom_site_aniso_U_33
_atom_site_aniso_U_23
_atom_site_aniso_U_13
_atom_site_aniso_U_12
Zr1 0.0440(4) 0.0355(3) 0.0517(4) 0.00252(18) -0.0054(2) -0.00254(18)
O1 0.078(3) 0.035(2) 0.087(3) 0.0034(19) -0.033(2) 0.0056(19)
C11 0.089(5) 0.076(5) 0.137(7) -0.005(5) 0.041(5) -0.035(4)
C12 0.062(4) 0.088(5) 0.076(4) 0.017(4) 0.012(3) -0.012(3)
C13 0.074(4) 0.103(6) 0.114(6) 0.004(5) 0.032(4) -0.004(4)
C14 0.061(4) 0.135(7) 0.143(7) 0.064(6) 0.020(5) 0.011(5)
C15 0.070(5) 0.189(9) 0.087(5) -0.001(6) -0.007(4) -0.059(6)
C16 0.110(6) 0.065(4) 0.105(5) -0.017(4) 0.031(5) 0.013(4)
C17 0.062(4) 0.147(7) 0.065(4) -0.028(4) 0.006(3) 0.009(5)
C18 0.181(8) 0.089(6) 0.105(6) -0.025(5) 0.093(6) -0.043(6)
C19 0.147(7) 0.142(8) 0.056(4) 0.000(5) -0.007(4) 0.060(6)
C20 0.107(6) 0.120(7) 0.120(6) -0.066(6) -0.003(5) -0.011(6)
C1 0.044(2) 0.042(3) 0.050(3) 0.002(2) -0.004(2) 0.000(2)
C2 0.057(3) 0.045(3) 0.051(3) 0.000(2) -0.014(2) -0.003(2)
C3 0.054(7) 0.035(6) 0.049(7) -0.003(5) -0.007(5) -0.007(5)
C4 0.067(7) 0.035(6) 0.062(7) 0.000(5) -0.011(5) 0.008(5)
C5 0.061(7) 0.060(8) 0.063(7) -0.009(6) 0.000(6) 0.005(6)
O2 0.097(10) 0.029(5) 0.090(9) -0.002(5) -0.021(7) 0.013(6)
C10 0.076(8) 0.073(8) 0.073(7) 0.008(6) -0.001(6) -0.007(7)
C3A 0.062(6) 0.042(5) 0.051(6) 0.006(4) -0.008(4) -0.017(5)
C4A 0.069(6) 0.037(5) 0.066(6) 0.006(4) -0.012(4) -0.005(4)
C5A 0.067(6) 0.040(5) 0.057(5) 0.011(4) 0.000(5) -0.011(4)
O2A 0.092(7) 0.037(4) 0.089(7) 0.008(4) -0.020(5) 0.002(4)
C10A 0.085(7) 0.056(6) 0.078(7) 0.000(5) 0.000(5) 0.004(5)
C6 0.059(3) 0.048(3) 0.064(3) 0.004(3) -0.005(2) 0.005(3)
C7 0.104(8) 0.100(9) 0.117(9) 0.044(8) -0.003(7) 0.013(7)
C8 0.091(8) 0.072(7) 0.095(8) 0.009(6) -0.038(6) 0.009(6)
C9 0.098(8) 0.081(8) 0.101(8) -0.002(6) -0.014(6) 0.049(6)
C7A 0.092(10) 0.071(10) 0.086(10) 0.009(8) -0.025(8) 0.008(8)
C8A 0.098(11) 0.078(10) 0.074(9) 0.011(8) -0.020(8) 0.007(9)
C9A 0.125(15) 0.140(16) 0.147(15) 0.010(10) 0.015(10) 0.010(10)

loop_
_atom_type_symbol
_atom_type_description
_atom_type_scat_dispersion_real
_atom_type_scat_dispersion_imag
_atom_type_scat_source
C C 0.0033 0.0016 'International Tables Vol C Tables 4.2.6.8 and 6.1.1.4'
H H 0.0000 0.0000 'International Tables Vol C Tables 4.2.6.8 and 6.1.1.4'
O O 0.0106 0.0060 'International Tables Vol C Tables 4.2.6.8 and 6.1.1.4'
Zr Zr -2.9673 0.5597 'International Tables Vol C Tables 4.2.6.8 and 6.1.1.4'

loop_
_geom_angle_atom_site_label_1
_geom_angle_atom_site_label_2
_geom_angle_atom_site_label_3
_geom_angle
O1 Zr1 C1 119.51(17)
O1 Zr1 C2 88.59(17)
C1 Zr1 C2 30.93(19)
O1 Zr1 C19 82.2(3)
C1 Zr1 C19 130.5(3)
C2 Zr1 C19 132.4(4)
O1 Zr1 C20 111.7(4)
C1 Zr1 C20 116.3(4)
C2 Zr1 C20 137.2(3)
C19 Zr1 C20 30.5(4)
O1 Zr1 C16 129.6(3)
C1 Zr1 C16 87.6(3)
C2 Zr1 C16 109.7(3)
C19 Zr1 C16 50.4(3)
C20 Zr1 C16 28.8(3)
O1 Zr1 C15 100.5(4)
C1 Zr1 C15 125.8(3)
C2 Zr1 C15 140.5(3)
C19 Zr1 C15 87.1(4)
C20 Zr1 C15 74.6(4)
C16 Zr1 C15 93.9(4)
O1 Zr1 C11 128.9(3)
C1 Zr1 C11 92.8(3)
C2 Zr1 C11 114.8(3)
C19 Zr1 C11 106.9(4)
C20 Zr1 C11 82.0(4)
C16 Zr1 C11 86.3(3)
C15 Zr1 C11 33.5(4)
O1 Zr1 C14 75.5(3)
C1 Zr1 C14 123.9(3)
C2 Zr1 C14 118.8(4)
C19 Zr1 C14 103.8(4)
C20 Zr1 C14 103.0(4)
C16 Zr1 C14 126.0(4)
C15 Zr1 C14 32.5(4)
C11 Zr1 C14 53.4(4)
O1 Zr1 C18 79.2(3)
C1 Zr1 C18 103.0(4)
C2 Zr1 C18 99.2(4)
C19 Zr1 C18 33.3(4)
C20 Zr1 C18 52.2(4)
C16 Zr1 C18 52.3(3)
C15 Zr1 C18 120.3(4)
C11 Zr1 C18 134.1(3)
C14 Zr1 C18 133.1(5)
O1 Zr1 C17 110.2(3)
C1 Zr1 C17 77.4(2)
C2 Zr1 C17 88.0(2)
C19 Zr1 C17 53.1(3)
C20 Zr1 C17 50.1(3)
C16 Zr1 C17 30.4(3)
C15 Zr1 C17 123.2(4)
C11 Zr1 C17 115.1(3)
C14 Zr1 C17 153.1(4)
C18 Zr1 C17 33.3(4)
O1 Zr1 C12 115.6(2)
C1 Zr1 C12 77.0(2)
C2 Zr1 C12 89.2(2)
C19 Zr1 C12 136.6(4)
C20 Zr1 C12 112.5(4)
C16 Zr1 C12 111.3(3)
C15 Zr1 C12 52.1(3)
C11 Zr1 C12 30.6(3)
C14 Zr1 C12 50.7(3)
C18 Zr1 C12 163.4(3)
C17 Zr1 C12 134.0(4)
O1 Zr1 C13 85.8(3)
C1 Zr1 C13 92.9(3)
C2 Zr1 C13 90.1(3)
C19 Zr1 C13 135.0(4)
C20 Zr1 C13 127.2(4)
C16 Zr1 C13 138.0(3)
C15 Zr1 C13 52.9(4)
C11 Zr1 C13 51.8(3)
C14 Zr1 C13 31.3(3)
C18 Zr1 C13 162.0(4)
C17 Zr1 C13 163.9(4)
C12 Zr1 C13 29.9(3)
C5A O1 C5 39.4(8)
C5A O1 Zr1 132.7(5)
C5 O1 Zr1 127.7(6)
C12 C11 C15 106.0(9)
C12 C11 Zr1 76.6(5)
C15 C11 Zr1 73.2(5)
C12 C11 H11 127.0
C15 C11 H11 127.0
Zr1 C11 H11 115.6
C13 C12 C11 112.9(9)
C13 C12 Zr1 75.1(5)
C11 C12 Zr1 72.8(4)
C13 C12 H12 123.6
C11 C12 H12 123.6
Zr1 C12 H12 120.0
C12 C13 C14 108.1(10)
C12 C13 Zr1 75.0(5)
C14 C13 Zr1 73.3(5)
C12 C13 H13 126.0
C14 C13 H13 126.0
Zr1 C13 H13 117.7
C13 C14 C15 108.2(9)
C13 C14 Zr1 75.4(5)
C15 C14 Zr1 72.9(5)
C13 C14 H14 125.9
C15 C14 H14 125.9
Zr1 C14 H14 117.8
C14 C15 C11 104.8(9)
C14 C15 Zr1 74.6(5)
C11 C15 Zr1 73.3(4)
C14 C15 H15 127.6
C11 C15 H15 127.6
Zr1 C15 H15 117.0
C20 C16 C17 112.3(11)
C20 C16 Zr1 75.4(6)
C17 C16 Zr1 76.3(5)
C20 C16 H16 123.9
C17 C16 H16 123.9
Zr1 C16 H16 116.0
C16 C17 C18 106.2(9)
C16 C17 Zr1 73.3(5)
C18 C17 Zr1 73.1(5)
C16 C17 H17 126.9
C18 C17 H17 126.9
Zr1 C17 H17 118.8
C19 C18 C17 102.2(8)
C19 C18 Zr1 72.0(5)
C17 C18 Zr1 73.6(4)
C19 C18 H18 128.9
C17 C18 H18 128.9
Zr1 C18 H18 118.1
C20 C19 C18 106.9(10)
C20 C19 Zr1 74.9(6)
C18 C19 Zr1 74.7(5)
C20 C19 H19 126.5
C18 C19 H19 126.5
Zr1 C19 H19 116.1
C16 C20 C19 112.4(11)
C16 C20 Zr1 75.8(6)
C19 C20 Zr1 74.6(5)
C16 C20 H20 123.8
C19 C20 H20 123.8
Zr1 C20 H20 117.4
C2 C1 C6 128.7(5)
C2 C1 Zr1 80.5(3)
C6 C1 Zr1 150.7(4)
C1 C2 C3 157.7(7)
C1 C2 C3A 159.0(7)
C3 C2 C3A 29.1(5)
C1 C2 Zr1 68.6(3)
C3 C2 Zr1 95.0(6)
C3A C2 Zr1 95.1(5)
C2 C3 C4 116.2(10)
C2 C3 C10 125.8(11)
C4 C3 C10 118.0(11)
C3 C4 C5 109.8(11)
C3 C4 H4A 109.7
C5 C4 H4A 109.7
C3 C4 H4B 109.7
C5 C4 H4B 109.7
H4A C4 H4B 108.2
O2 C5 O1 119.4(12)
O2 C5 C4 126.4(14)
O1 C5 C4 113.6(10)
C2 C3A C4A 119.0(8)
C2 C3A C10A 126.6(8)
C4A C3A C10A 114.3(9)
C3A C4A C5A 110.0(9)
C3A C4A H4C 109.7
C5A C4A H4C 109.7
C3A C4A H4D 109.7
C5A C4A H4D 109.7
H4C C4A H4D 108.2
O2A C5A O1 122.2(9)
O2A C5A C4A 125.8(10)
O1 C5A C4A 111.6(7)
C3A C10A H10D 109.5
C3A C10A H10E 109.5
H10D C10A H10E 109.5
C3A C10A H10F 109.5
H10D C10A H10F 109.5
H10E C10A H10F 109.5
C9A C6 C8 70.5(16)
C9A C6 C7A 117.3(18)
C8 C6 C7A 133.6(11)
C9A C6 C7 139.0(17)
C8 C6 C7 110.1(8)
C7A C6 C7 32.4(10)
C9A C6 C1 106.0(15)
C8 C6 C1 111.2(6)
C7A C6 C1 109.7(9)
C7 C6 C1 111.0(7)
C9A C6 C8A 108.5(17)
C8 C6 C8A 38.9(10)
C7A C6 C8A 106.9(13)
C7 C6 C8A 76.1(11)
C1 C6 C8A 108.0(9)
C9A C6 C9 41.2(15)
C8 C6 C9 106.9(8)
C7A C6 C9 78.3(12)
C7 C6 C9 107.7(8)
C1 C6 C9 109.8(6)
C8A C6 C9 137.1(11)
C6 C7 H7A 109.5
C6 C7 H7B 109.5
C6 C7 H7C 109.5
C6 C8 H8A 109.5
C6 C8 H8B 109.5
C6 C8 H8C 109.5
C6 C9 H9A 109.5
C6 C9 H9B 109.5
C6 C9 H9C 109.5
C6 C7A H7D 109.5
C6 C7A H7E 109.5
H7D C7A H7E 109.5
C6 C7A H7F 109.5
H7D C7A H7F 109.5
H7E C7A H7F 109.5
C6 C8A H8D 109.5
C6 C8A H8E 109.5
H8D C8A H8E 109.5
C6 C8A H8F 109.5
H8D C8A H8F 109.5
H8E C8A H8F 109.5
C6 C9A H9D 109.5
C6 C9A H9E 109.5
H9D C9A H9E 109.5
C6 C9A H9F 109.5
H9D C9A H9F 109.5
H9E C9A H9F 109.5

loop_
_geom_bond_atom_site_label_1
_geom_bond_atom_site_label_2
_geom_bond_distance
Zr1 O1 2.157(4)
Zr1 C1 2.313(5)
Zr1 C2 2.451(5)
Zr1 C19 2.480(8)
Zr1 C20 2.483(9)
Zr1 C16 2.487(7)
Zr1 C15 2.494(8)
Zr1 C11 2.495(7)
Zr1 C14 2.515(8)
Zr1 C18 2.515(7)
Zr1 C17 2.523(7)
Zr1 C12 2.541(7)
Zr1 C13 2.542(8)
O1 C5A 1.365(11)
O1 C5 1.398(15)
C11 C12 1.330(12)
C11 C15 1.440(16)
C11 H11 0.9400
C12 C13 1.311(12)
C12 H12 0.9400
C13 C14 1.365(14)
C13 H13 0.9400
C14 C15 1.403(16)
C14 H14 0.9400
C15 H15 0.9400
C16 C20 1.238(15)
C16 C17 1.315(13)
C16 H16 0.9400
C17 C18 1.442(16)
C17 H17 0.9400
C18 C19 1.430(17)
C18 H18 0.9400
C19 C20 1.306(15)
C19 H19 0.9400
C20 H20 0.9400
C1 C2 1.278(8)
C1 C6 1.516(8)
C2 C3 1.385(11)
C2 C3A 1.409(10)
C3 C4 1.467(12)
C3 C10 1.476(13)
C4 C5 1.490(13)
C4 H4A 0.9800
C4 H4B 0.9800
C5 O2 1.162(15)
C10 H10A 0.9700
C10 H10B 0.9700
C10 H10C 0.9700
C3A C4A 1.478(11)
C3A C10A 1.479(12)
C4A C5A 1.497(11)
C4A H4C 0.9800
C4A H4D 0.9800
C5A O2A 1.178(12)
C10A H10D 0.9700
C10A H10E 0.9700
C10A H10F 0.9700
C6 C9A 1.495(16)
C6 C8 1.495(11)
C6 C7A 1.500(14)
C6 C7 1.507(12)
C6 C8A 1.518(14)
C6 C9 1.547(11)
C7 H7A 0.9700
C7 H7B 0.9700
C7 H7C 0.9700
C8 H8A 0.9700
C8 H8B 0.9700
C8 H8C 0.9700
C9 H9A 0.9700
C9 H9B 0.9700
C9 H9C 0.9700
C7A H7D 0.9700
C7A H7E 0.9700
C7A H7F 0.9700
C8A H8D 0.9700
C8A H8E 0.9700
C8A H8F 0.9700
C9A H9D 0.9700
C9A H9E 0.9700
C9A H9F 0.9700

loop_
_geom_torsion_atom_site_label_1
_geom_torsion_atom_site_label_2
_geom_torsion_atom_site_label_3
_geom_torsion_atom_site_label_4
_geom_torsion
C1 Zr1 O1 C5A -22.0(9)
C2 Zr1 O1 C5A -22.8(9)
C19 Zr1 O1 C5A 110.4(9)
C20 Zr1 O1 C5A 118.5(9)
C16 Zr1 O1 C5A 91.9(9)
C15 Zr1 O1 C5A -164.0(9)
C11 Zr1 O1 C5A -144.1(9)
C14 Zr1 O1 C5A -143.0(9)
C18 Zr1 O1 C5A 76.9(9)
C17 Zr1 O1 C5A 64.6(9)
C12 Zr1 O1 C5A -111.2(9)
C13 Zr1 O1 C5A -113.0(9)
C1 Zr1 O1 C5 29.9(10)
C2 Zr1 O1 C5 29.2(10)
C19 Zr1 O1 C5 162.4(10)
C20 Zr1 O1 C5 170.5(10)
C16 Zr1 O1 C5 143.9(10)
C15 Zr1 O1 C5 -112.1(10)
C11 Zr1 O1 C5 -92.1(10)
C14 Zr1 O1 C5 -91.0(10)
C18 Zr1 O1 C5 128.8(10)
C17 Zr1 O1 C5 116.6(10)
C12 Zr1 O1 C5 -59.2(10)
C13 Zr1 O1 C5 -61.0(10)
O1 Zr1 C11 C12 74.2(7)
C1 Zr1 C11 C12 -58.2(6)
C2 Zr1 C11 C12 -35.6(7)
C19 Zr1 C11 C12 167.8(6)
C20 Zr1 C11 C12 -174.3(7)
C16 Zr1 C11 C12 -145.7(6)
C15 Zr1 C11 C12 111.6(9)
C14 Zr1 C11 C12 72.9(7)
C18 Zr1 C11 C12 -169.4(7)
C17 Zr1 C11 C12 -135.7(6)
C13 Zr1 C11 C12 33.2(5)
O1 Zr1 C11 C15 -37.4(8)
C1 Zr1 C11 C15 -169.8(7)
C2 Zr1 C11 C15 -147.2(7)
C19 Zr1 C11 C15 56.2(7)
C20 Zr1 C11 C15 74.1(8)
C16 Zr1 C11 C15 102.8(7)
C14 Zr1 C11 C15 -38.7(6)
C18 Zr1 C11 C15 79.0(9)
C17 Zr1 C11 C15 112.8(7)
C12 Zr1 C11 C15 -111.6(9)
C13 Zr1 C11 C15 -78.3(7)
C15 C11 C12 C13 2.8(9)
Zr1 C11 C12 C13 -65.0(6)
C15 C11 C12 Zr1 67.8(5)
O1 Zr1 C12 C13 -3.7(7)
C1 Zr1 C12 C13 -120.4(6)
C2 Zr1 C12 C13 -91.7(6)
C19 Zr1 C12 C13 103.1(7)
C20 Zr1 C12 C13 126.3(7)
C16 Zr1 C12 C13 157.4(6)
C15 Zr1 C12 C13 79.6(8)
C11 Zr1 C12 C13 120.2(9)
C14 Zr1 C12 C13 37.6(7)
C18 Zr1 C12 C13 147.7(14)
C17 Zr1 C12 C13 -178.1(6)
O1 Zr1 C12 C11 -123.9(6)
C1 Zr1 C12 C11 119.4(7)
C2 Zr1 C12 C11 148.1(6)
C19 Zr1 C12 C11 -17.1(8)
C20 Zr1 C12 C11 6.1(7)
C16 Zr1 C12 C11 37.2(7)
C15 Zr1 C12 C11 -40.6(7)
C14 Zr1 C12 C11 -82.6(7)
C18 Zr1 C12 C11 27.5(17)
C17 Zr1 C12 C11 61.6(7)
C13 Zr1 C12 C11 -120.2(9)
C11 C12 C13 C14 -2.8(10)
Zr1 C12 C13 C14 -66.4(6)
C11 C12 C13 Zr1 63.6(6)
O1 Zr1 C13 C12 176.7(6)
C1 Zr1 C13 C12 57.3(6)
C2 Zr1 C13 C12 88.1(6)
C19 Zr1 C13 C12 -108.8(7)
C20 Zr1 C13 C12 -69.2(8)
C16 Zr1 C13 C12 -32.4(9)
C15 Zr1 C13 C12 -76.8(7)
C11 Zr1 C13 C12 -34.1(6)
C14 Zr1 C13 C12 -114.5(10)
C18 Zr1 C13 C12 -150.3(10)
C17 Zr1 C13 C12 4.8(15)
O1 Zr1 C13 C14 -68.8(7)
C1 Zr1 C13 C14 171.8(7)
C2 Zr1 C13 C14 -157.3(7)
C19 Zr1 C13 C14 5.8(10)
C20 Zr1 C13 C14 45.4(9)
C16 Zr1 C13 C14 82.2(9)
C15 Zr1 C13 C14 37.8(7)
C11 Zr1 C13 C14 80.5(8)
C18 Zr1 C13 C14 -35.7(15)
C17 Zr1 C13 C14 119.4(12)
C12 Zr1 C13 C14 114.5(10)
C12 C13 C14 C15 1.5(10)
Zr1 C13 C14 C15 -66.1(6)
C12 C13 C14 Zr1 67.5(6)
O1 Zr1 C14 C13 106.2(7)
C1 Zr1 C14 C13 -9.8(9)
C2 Zr1 C14 C13 26.1(8)
C19 Zr1 C14 C13 -175.8(7)
C20 Zr1 C14 C13 -144.4(8)
C16 Zr1 C14 C13 -125.0(7)
C15 Zr1 C14 C13 -114.7(9)
C11 Zr1 C14 C13 -74.8(7)
C18 Zr1 C14 C13 165.7(6)
C17 Zr1 C14 C13 -147.7(8)
C12 Zr1 C14 C13 -35.8(6)
O1 Zr1 C14 C15 -139.0(7)
C1 Zr1 C14 C15 104.9(7)
C2 Zr1 C14 C15 140.8(6)
C19 Zr1 C14 C15 -61.1(7)
C20 Zr1 C14 C15 -29.7(7)
C16 Zr1 C14 C15 -10.3(8)
C11 Zr1 C14 C15 39.9(6)
C18 Zr1 C14 C15 -79.5(7)
C17 Zr1 C14 C15 -32.9(11)
C12 Zr1 C14 C15 78.9(7)
C13 Zr1 C14 C15 114.7(9)
C13 C14 C15 C11 0.2(10)
Zr1 C14 C15 C11 -67.5(5)
C13 C14 C15 Zr1 67.7(6)
C12 C11 C15 C14 -1.8(9)
Zr1 C11 C15 C14 68.5(6)
C12 C11 C15 Zr1 -70.2(5)
O1 Zr1 C15 C14 40.2(7)
C1 Zr1 C15 C14 -98.5(7)
C2 Zr1 C15 C14 -60.5(10)
C19 Zr1 C15 C14 121.7(7)
C20 Zr1 C15 C14 150.0(8)
C16 Zr1 C15 C14 171.7(7)
C11 Zr1 C15 C14 -111.1(8)
C18 Zr1 C15 C14 123.7(6)
C17 Zr1 C15 C14 162.9(6)
C12 Zr1 C15 C14 -74.2(6)
C13 Zr1 C15 C14 -36.3(5)
O1 Zr1 C15 C11 151.3(6)
C1 Zr1 C15 C11 12.6(9)
C2 Zr1 C15 C11 50.6(10)
C19 Zr1 C15 C11 -127.2(7)
C20 Zr1 C15 C11 -98.9(8)
C16 Zr1 C15 C11 -77.3(7)
C14 Zr1 C15 C11 111.1(8)
C18 Zr1 C15 C11 -125.2(6)
C17 Zr1 C15 C11 -86.0(7)
C12 Zr1 C15 C11 36.9(5)
C13 Zr1 C15 C11 74.8(6)
O1 Zr1 C16 C20 59.4(9)
C1 Zr1 C16 C20 -173.3(8)
C2 Zr1 C16 C20 164.7(8)
C19 Zr1 C16 C20 35.4(8)
C15 Zr1 C16 C20 -47.6(8)
C11 Zr1 C16 C20 -80.3(8)
C14 Zr1 C16 C20 -42.1(9)
C18 Zr1 C16 C20 78.3(9)
C17 Zr1 C16 C20 117.8(10)
C12 Zr1 C16 C20 -98.2(8)
C13 Zr1 C16 C20 -81.6(9)
O1 Zr1 C16 C17 -58.4(8)
C1 Zr1 C16 C17 68.9(6)
C2 Zr1 C16 C17 46.9(7)
C19 Zr1 C16 C17 -82.5(7)
C20 Zr1 C16 C17 -117.8(10)
C15 Zr1 C16 C17 -165.4(7)
C11 Zr1 C16 C17 161.9(7)
C14 Zr1 C16 C17 -159.9(6)
C18 Zr1 C16 C17 -39.5(6)
C12 Zr1 C16 C17 143.9(6)
C13 Zr1 C16 C17 160.6(6)
C20 C16 C17 C18 -1.4(10)
Zr1 C16 C17 C18 66.2(5)
C20 C16 C17 Zr1 -67.6(7)
O1 Zr1 C17 C16 135.6(6)
C1 Zr1 C17 C16 -107.2(7)
C2 Zr1 C17 C16 -136.6(7)
C19 Zr1 C17 C16 72.9(7)
C20 Zr1 C17 C16 33.8(6)
C15 Zr1 C17 C16 17.5(8)
C11 Zr1 C17 C16 -20.0(7)
C14 Zr1 C17 C16 37.9(11)
C18 Zr1 C17 C16 113.3(9)
C12 Zr1 C17 C16 -49.7(7)
C13 Zr1 C17 C16 -53.0(13)
O1 Zr1 C17 C18 22.3(7)
C1 Zr1 C17 C18 139.5(7)
C2 Zr1 C17 C18 110.1(7)
C19 Zr1 C17 C18 -40.4(6)
C20 Zr1 C17 C18 -79.5(7)
C16 Zr1 C17 C18 -113.3(9)
C15 Zr1 C17 C18 -95.8(8)
C11 Zr1 C17 C18 -133.3(7)
C14 Zr1 C17 C18 -75.4(11)
C12 Zr1 C17 C18 -163.0(6)
C13 Zr1 C17 C18 -166.3(11)
C16 C17 C18 C19 0.5(9)
Zr1 C17 C18 C19 66.9(5)
C16 C17 C18 Zr1 -66.4(6)
O1 Zr1 C18 C19 92.3(7)
C1 Zr1 C18 C19 -149.7(7)
C2 Zr1 C18 C19 179.0(7)
C20 Zr1 C18 C19 -36.4(6)
C16 Zr1 C18 C19 -73.1(7)
C15 Zr1 C18 C19 -3.7(9)
C11 Zr1 C18 C19 -42.6(10)
C14 Zr1 C18 C19 34.1(9)
C17 Zr1 C18 C19 -109.0(8)
C12 Zr1 C18 C19 -61.7(18)
C13 Zr1 C18 C19 58.6(13)
O1 Zr1 C18 C17 -158.7(7)
C1 Zr1 C18 C17 -40.6(6)
C2 Zr1 C18 C17 -71.9(6)
C19 Zr1 C18 C17 109.0(8)
C20 Zr1 C18 C17 72.7(6)
C16 Zr1 C18 C17 36.0(5)
C15 Zr1 C18 C17 105.4(8)
C11 Zr1 C18 C17 66.5(9)
C14 Zr1 C18 C17 143.1(7)
C12 Zr1 C18 C17 47.4(18)
C13 Zr1 C18 C17 167.7(9)
C17 C18 C19 C20 0.5(10)
Zr1 C18 C19 C20 68.6(7)
C17 C18 C19 Zr1 -68.1(5)
O1 Zr1 C19 C20 165.1(8)
C1 Zr1 C19 C20 -72.4(10)
C2 Zr1 C19 C20 -114.0(9)
C16 Zr1 C19 C20 -33.4(7)
C15 Zr1 C19 C20 64.1(9)
C11 Zr1 C19 C20 36.8(9)
C14 Zr1 C19 C20 92.2(8)
C18 Zr1 C19 C20 -112.7(10)
C17 Zr1 C19 C20 -72.2(8)
C12 Zr1 C19 C20 45.8(9)
C13 Zr1 C19 C20 89.2(8)
O1 Zr1 C19 C18 -82.1(7)
C1 Zr1 C19 C18 40.3(9)
C2 Zr1 C19 C18 -1.3(9)
C20 Zr1 C19 C18 112.7(10)
C16 Zr1 C19 C18 79.4(7)
C15 Zr1 C19 C18 176.8(8)
C11 Zr1 C19 C18 149.5(7)
C14 Zr1 C19 C18 -155.0(7)
C17 Zr1 C19 C18 40.5(6)
C12 Zr1 C19 C18 158.5(7)
C13 Zr1 C19 C18 -158.1(7)
C17 C16 C20 C19 1.9(13)
Zr1 C16 C20 C19 -66.3(8)
C17 C16 C20 Zr1 68.2(7)
C18 C19 C20 C16 -1.4(12)
Zr1 C19 C20 C16 67.1(8)
C18 C19 C20 Zr1 -68.5(6)
O1 Zr1 C20 C16 -134.4(7)
C1 Zr1 C20 C16 7.5(9)
C2 Zr1 C20 C16 -21.5(11)
C19 Zr1 C20 C16 -118.6(11)
C15 Zr1 C20 C16 130.2(9)
C11 Zr1 C20 C16 96.7(8)
C14 Zr1 C20 C16 146.2(7)
C18 Zr1 C20 C16 -78.8(8)
C17 Zr1 C20 C16 -35.7(7)
C12 Zr1 C20 C16 93.6(8)
C13 Zr1 C20 C16 123.9(7)
O1 Zr1 C20 C19 -15.9(9)
C1 Zr1 C20 C19 126.1(8)
C2 Zr1 C20 C19 97.1(9)
C16 Zr1 C20 C19 118.6(11)
C15 Zr1 C20 C19 -111.2(9)
C11 Zr1 C20 C19 -144.7(9)
C14 Zr1 C20 C19 -95.2(8)
C18 Zr1 C20 C19 39.8(8)
C17 Zr1 C20 C19 82.9(8)
C12 Zr1 C20 C19 -147.8(7)
C13 Zr1 C20 C19 -117.5(8)
O1 Zr1 C1 C2 -1.4(4)
C19 Zr1 C1 C2 -107.5(6)
C20 Zr1 C1 C2 -140.2(5)
C16 Zr1 C1 C2 -136.6(4)
C15 Zr1 C1 C2 130.3(5)
C11 Zr1 C1 C2 137.3(4)
C14 Zr1 C1 C2 90.5(5)
C18 Zr1 C1 C2 -86.2(4)
C17 Zr1 C1 C2 -107.7(4)
C12 Zr1 C1 C2 110.9(4)
C13 Zr1 C1 C2 85.4(4)
O1 Zr1 C1 C6 174.6(7)
C2 Zr1 C1 C6 176.1(10)
C19 Zr1 C1 C6 68.5(9)
C20 Zr1 C1 C6 35.8(9)
C16 Zr1 C1 C6 39.5(8)
C15 Zr1 C1 C6 -53.6(9)
C11 Zr1 C1 C6 -46.7(8)
C14 Zr1 C1 C6 -93.4(9)
C18 Zr1 C1 C6 89.9(8)
C17 Zr1 C1 C6 68.4(8)
C12 Zr1 C1 C6 -73.1(8)
C13 Zr1 C1 C6 -98.5(8)
C6 C1 C2 C3 -132.5(17)
Zr1 C1 C2 C3 45.0(18)
C6 C1 C2 C3A 141.6(16)
Zr1 C1 C2 C3A -40.8(17)
C6 C1 C2 Zr1 -177.5(6)
O1 Zr1 C2 C1 178.8(4)
C19 Zr1 C2 C1 100.7(5)
C20 Zr1 C2 C1 57.6(6)
C16 Zr1 C2 C1 46.8(4)
C15 Zr1 C2 C1 -76.4(7)
C11 Zr1 C2 C1 -48.3(4)
C14 Zr1 C2 C1 -108.6(4)
C18 Zr1 C2 C1 100.0(4)
C17 Zr1 C2 C1 68.5(4)
C12 Zr1 C2 C1 -65.6(4)
C13 Zr1 C2 C1 -95.4(4)
O1 Zr1 C2 C3 14.4(6)
C1 Zr1 C2 C3 -164.4(7)
C19 Zr1 C2 C3 -63.6(7)
C20 Zr1 C2 C3 -106.7(7)
C16 Zr1 C2 C3 -117.5(6)
C15 Zr1 C2 C3 119.3(8)
C11 Zr1 C2 C3 147.3(6)
C14 Zr1 C2 C3 87.0(6)
C18 Zr1 C2 C3 -64.4(6)
C17 Zr1 C2 C3 -95.8(6)
C12 Zr1 C2 C3 130.1(6)
C13 Zr1 C2 C3 100.2(6)
O1 Zr1 C2 C3A -14.8(5)
C1 Zr1 C2 C3A 166.4(7)
C19 Zr1 C2 C3A -92.9(6)
C20 Zr1 C2 C3A -136.0(7)
C16 Zr1 C2 C3A -146.8(5)
C15 Zr1 C2 C3A 90.0(8)
C11 Zr1 C2 C3A 118.1(5)
C14 Zr1 C2 C3A 57.7(6)
C18 Zr1 C2 C3A -93.6(6)
C17 Zr1 C2 C3A -125.1(6)
C12 Zr1 C2 C3A 100.8(5)
C13 Zr1 C2 C3A 71.0(5)
C1 C2 C3 C4 -119.1(17)
C3A C2 C3 C4 13.7(11)
Zr1 C2 C3 C4 -77.7(10)
C1 C2 C3 C10 59(3)
C3A C2 C3 C10 -168(3)
Zr1 C2 C3 C10 100.2(13)
C2 C3 C4 C5 107.0(13)
C10 C3 C4 C5 -71.1(17)
C5A O1 C5 O2 -78.0(18)
Zr1 O1 C5 O2 167.8(13)
C5A O1 C5 C4 93.8(15)
Zr1 O1 C5 C4 -20.5(18)
C3 C4 C5 O2 135.9(19)
C3 C4 C5 O1 -35.2(17)
C1 C2 C3A C4A 113.0(17)
C3 C2 C3A C4A -15.8(12)
Zr1 C2 C3A C4A 75.4(9)
C1 C2 C3A C10A -67(2)
C3 C2 C3A C10A 164(2)
Zr1 C2 C3A C10A -104.5(11)
C2 C3A C4A C5A -106.1(11)
C10A C3A C4A C5A 73.8(13)
C5 O1 C5A O2A 83.1(16)
Zr1 O1 C5A O2A -176.1(10)
C5 O1 C5A C4A -89.7(13)
Zr1 O1 C5A C4A 11.0(14)
C3A C4A C5A O2A -132.0(14)
C3A C4A C5A O1 40.5(13)
C2 C1 C6 C9A 75.2(19)
Zr1 C1 C6 C9A -99.8(19)
C2 C1 C6 C8 0.3(11)
Zr1 C1 C6 C8 -174.7(9)
C2 C1 C6 C7A -157.2(13)
Zr1 C1 C6 C7A 27.8(15)
C2 C1 C6 C7 -122.6(11)
Zr1 C1 C6 C7 62.4(12)
C2 C1 C6 C8A -41.0(14)
Zr1 C1 C6 C8A 144.0(14)
C2 C1 C6 C9 118.5(9)
Zr1 C1 C6 C9 -56.5(11)

loop_
_platon_squeeze_void_nr
_platon_squeeze_void_average_x
_platon_squeeze_void_average_y
_platon_squeeze_void_average_z
_platon_squeeze_void_volume
_platon_squeeze_void_count_electrons
_platon_squeeze_void_content
1 0.000 0.000 0.500 168 17 ' '
2 0.500 0.500 0.000 168 17 ' '
